data_1526815
loop_
_publ_author_name
'Titeux, S.'
'Gervais, M.'
'Verdier, P.'
'Laurent, Y.'

_publ_section_title
;
 Synthesis and X-ray diffraction study of substituted La10 (Si6 O22 N2) O2
 silicon apatites
;
_journal_name_full 'Materials Science Forum'
_journal_page_first 17
_journal_page_last 20
_journal_volume 325
_journal_year 2000
_chemical_formula_sum 'La10 N2 O24 Si6'
_chemical_name_systematic 'La10 (Si6 O22 N2) O2'
_space_group_IT_number 176
_symmetry_space_group_name_Hall '-P 6c'
_symmetry_space_group_name_H-M 'P 63/m'
_cell_angle_alpha 90
_cell_angle_beta 90
_cell_angle_gamma 120
_cell_formula_units_Z 1
_cell_length_a 9.7051
_cell_length_b 9.7051
_cell_length_c 7.2546
_cell_volume 591.758
_citation_journal_id_ASTM MSFOEP
_cod_data_source_file Titeux_MSFOEP_2000_362.cif
_cod_data_source_block La10N2O24Si6
_cod_database_code 1526815

loop_
_symmetry_equiv_pos_as_xyz
x,y,z
x-y,x,z+1/2
-y,x-y,z
-x,-y,z+1/2
-x+y,-x,z
y,-x+y,z+1/2
-x,-y,-z
-x+y,-x,-z-1/2
y,-x+y,-z
x,y,-z-1/2
x-y,x,-z
-y,x-y,-z-1/2

loop_
_atom_site_label
_atom_site_type_symbol
_atom_site_fract_x
_atom_site_fract_y
_atom_site_fract_z
_atom_site_occupancy
_atom_site_U_iso_or_equiv
O4 O-2 0.3479 0.2578 0.0679 0.8333 0.0
La2 La+3 0.3333 0.6667 0.0006 1 0.0
N1 N-3 0.3479 0.2578 0.0679 0.1667 0.0
O3 O-2 0.5955 0.4713 0.25 1 0.0
La1 La+3 0.2315 -0.0135 0.25 1 0.0
O2 O-2 0.3256 0.4879 0.25 1 0.0
O1 O-2 0 0 0.25 1 0.0
Si1 Si+4 0.4029 0.3702 0.25 1 0.0
